data_4516068
loop_
_publ_author_name
'Peng, Yan'
'Mereacre, Valeriu'
'Anson, Christopher E.'
'Powell, Annie K.'

_publ_section_title
;
 Butterfly M<sub>2</sub><sup>III</sup>Er<sub>2</sub> (M<sup>III</sup> = Fe
 and Al) SMMs: Synthesis, Characterization, and Magnetic Properties.
;
_journal_issue 6
_journal_name_full 'ACS omega'
_journal_page_first 6360
_journal_page_last 6368
_journal_paper_doi 10.1021/acsomega.8b00550
_journal_volume 3
_journal_year 2018
_chemical_formula_moiety 'C68 H72 Al2 Er2 N4 O18, 2(C2 H3 N)'
_chemical_formula_sum 'C72 H78 Al2 Er2 N6 O18'
_chemical_formula_weight 1703.88
_space_group_crystal_system monoclinic
_space_group_IT_number 15
_space_group_name_Hall '-C 2yc'
_space_group_name_H-M_alt 'C 1 2/c 1'
_atom_sites_solution_hydrogens mixed
_atom_sites_solution_primary 'dual space'
_atom_sites_solution_secondary difmap
_audit_creation_date 2018-01-24
_audit_creation_method
;
Olex2 1.2
(compiled 2017.08.10 svn.r3458 for OlexSys, GUI svn.r5381)
;
_cell_angle_alpha 90
_cell_angle_beta 94.188(1)
_cell_angle_gamma 90
_cell_formula_units_Z 4
_cell_length_a 27.6738(3)
_cell_length_b 10.7124(2)
_cell_length_c 24.3659(3)
_cell_measurement_reflns_used 21239
_cell_measurement_temperature 180(2)
_cell_measurement_theta_max 70.7950
_cell_measurement_theta_min 4.4260
_cell_volume 7204.05(18)
_computing_cell_refinement
;
CrysAlisPro, Agilent Technologies,
Version 1.171.37.34 (release 22-05-2014 CrysAlis171 .NET)
(compiled May 22 2014,16:03:01)
;
_computing_data_collection
;
CrysAlisPro, Agilent Technologies,
Version 1.171.37.34 (release 22-05-2014 CrysAlis171 .NET)
(compiled May 22 2014,16:03:01)
;
_computing_data_reduction
;
CrysAlisPro, Agilent Technologies,
Version 1.171.37.34 (release 22-05-2014 CrysAlis171 .NET)
(compiled May 22 2014,16:03:01)
;
_computing_molecular_graphics 'Olex2 (Dolomanov et al., 2009)'
_computing_publication_material 'Olex2 (Dolomanov et al., 2009)'
_computing_structure_refinement 'ShelXL (Sheldrick, 2015)'
_computing_structure_solution 'ShelXT (Sheldrick, 2015)'
_diffrn_ambient_environment N~2~
_diffrn_ambient_temperature 180(2)
_diffrn_detector 'CCD plate'
_diffrn_detector_area_resol_mean 8.0534
_diffrn_detector_type Eos
_diffrn_measured_fraction_theta_full 0.999
_diffrn_measured_fraction_theta_max 0.988
_diffrn_measurement_details
;
#__ type_ start__ end____ width___ exp.time_
  1 omega  -21.00   69.00   1.0000    1.0000
omega____ theta____ kappa____ phi______ frames
    -        0.0000   57.0000 -150.0000 90

#__ type_ start__ end____ width___ exp.time_
  2 omega  -21.00   69.00   1.0000    1.0000
omega____ theta____ kappa____ phi______ frames
    -        0.0000   57.0000  150.0000 90

#__ type_ start__ end____ width___ exp.time_
  3 omega  -72.00   26.00   1.0000    1.0000
omega____ theta____ kappa____ phi______ frames
    -        0.0000  -38.0000  120.0000 98

#__ type_ start__ end____ width___ exp.time_
  4 omega   28.00  126.00   1.0000    1.0000
omega____ theta____ kappa____ phi______ frames
    -       54.0000   38.0000  150.0000 98

#__ type_ start__ end____ width___ exp.time_
  5 omega  -15.00   75.00   1.0000    1.0000
omega____ theta____ kappa____ phi______ frames
    -       54.0000  -57.0000  -30.0000 90

#__ type_ start__ end____ width___ exp.time_
  6 omega   33.00  123.00   1.0000    1.0000
omega____ theta____ kappa____ phi______ frames
    -       54.0000   57.0000  -30.0000 90

#__ type_ start__ end____ width___ exp.time_
  7 omega    1.00   96.00   1.0000    1.0000
omega____ theta____ kappa____ phi______ frames
    -       54.0000  -99.0000  150.0000 95

#__ type_ start__ end____ width___ exp.time_
  8 omega   24.00  124.00   1.0000    1.0000
omega____ theta____ kappa____ phi______ frames
    -       54.0000   77.0000  -90.0000 100

#__ type_ start__ end____ width___ exp.time_
  9 omega   36.00  116.00   1.0000    1.0000
omega____ theta____ kappa____ phi______ frames
    -      108.0000 -111.0000  120.0000 80

#__ type_ start__ end____ width___ exp.time_
 10 omega   74.00  178.00   1.0000    1.0000
omega____ theta____ kappa____ phi______ frames
    -      108.0000   25.0000   60.0000 104

#__ type_ start__ end____ width___ exp.time_
 11 omega   35.00   94.00   1.0000    1.0000
omega____ theta____ kappa____ phi______ frames
    -      108.0000  -25.0000 -150.0000 59

#__ type_ start__ end____ width___ exp.time_
 12 omega   36.00  116.00   1.0000    1.0000
omega____ theta____ kappa____ phi______ frames
    -      108.0000 -111.0000  -60.0000 80

#__ type_ start__ end____ width___ exp.time_
 13 omega   36.00  116.00   1.0000    1.0000
omega____ theta____ kappa____ phi______ frames
    -      108.0000 -111.0000  150.0000 80

#__ type_ start__ end____ width___ exp.time_
 14 omega   36.00   93.00   1.0000    1.0000
omega____ theta____ kappa____ phi______ frames
    -      108.0000  -38.0000 -180.0000 57

#__ type_ start__ end____ width___ exp.time_
 15 omega   35.00   94.00   1.0000    1.0000
omega____ theta____ kappa____ phi______ frames
    -      108.0000  -25.0000  -30.0000 59

#__ type_ start__ end____ width___ exp.time_
 16 omega   35.00   94.00   1.0000    1.0000
omega____ theta____ kappa____ phi______ frames
    -      108.0000  -25.0000  -90.0000 59

#__ type_ start__ end____ width___ exp.time_
 17 omega   40.00  130.00   1.0000    1.0000
omega____ theta____ kappa____ phi______ frames
    -      108.0000  -63.0000  120.0000 90

#__ type_ start__ end____ width___ exp.time_
 18 omega   35.00   94.00   1.0000    1.0000
omega____ theta____ kappa____ phi______ frames
    -      108.0000  -25.0000   30.0000 59

#__ type_ start__ end____ width___ exp.time_
 19 omega  -70.00   30.00   1.0000    1.0000
omega____ theta____ kappa____ phi______ frames
    -        0.0000  -77.0000   30.0000 100

#__ type_ start__ end____ width___ exp.time_
 20 omega  -26.00   72.00   1.0000    1.0000
omega____ theta____ kappa____ phi______ frames
    -        0.0000   38.0000   90.0000 98

#__ type_ start__ end____ width___ exp.time_
 21 omega   24.00  124.00   1.0000    1.0000
omega____ theta____ kappa____ phi______ frames
    -       54.0000   77.0000   90.0000 100

#__ type_ start__ end____ width___ exp.time_
 22 omega  -15.00   75.00   1.0000    1.0000
omega____ theta____ kappa____ phi______ frames
    -       54.0000  -57.0000 -180.0000 90

#__ type_ start__ end____ width___ exp.time_
 23 omega   33.00  123.00   1.0000    1.0000
omega____ theta____ kappa____ phi______ frames
    -       54.0000   57.0000 -150.0000 90

#__ type_ start__ end____ width___ exp.time_
 24 omega   24.00  124.00   1.0000    1.0000
omega____ theta____ kappa____ phi______ frames
    -       54.0000   77.0000   30.0000 100

#__ type_ start__ end____ width___ exp.time_
 25 omega   82.00  178.00   1.0000    1.0000
omega____ theta____ kappa____ phi______ frames
    -      108.0000   38.0000  -30.0000 96

#__ type_ start__ end____ width___ exp.time_
 26 omega   38.00  138.00   1.0000    1.0000
omega____ theta____ kappa____ phi______ frames
    -      108.0000  -77.0000  -60.0000 100

#__ type_ start__ end____ width___ exp.time_
 27 omega   36.00  178.00   1.0000    1.0000
omega____ theta____ kappa____ phi______ frames
    -      108.0000   12.0000 -120.0000 142
;
_diffrn_measurement_device 'four-circle diffractometer'
_diffrn_measurement_device_type 'SuperNova, Dual, Cu at zero, Eos'
_diffrn_measurement_method '\w scans'
_diffrn_orient_matrix_UB_11 -0.0007793000
_diffrn_orient_matrix_UB_12 -0.1437919000
_diffrn_orient_matrix_UB_13 0.0010620000
_diffrn_orient_matrix_UB_21 -0.0098452000
_diffrn_orient_matrix_UB_22 -0.0021760000
_diffrn_orient_matrix_UB_23 -0.0630273000
_diffrn_orient_matrix_UB_31 0.0549485000
_diffrn_orient_matrix_UB_32 -0.0024338000
_diffrn_orient_matrix_UB_33 -0.0065578000
_diffrn_radiation_monochromator mirror
_diffrn_radiation_probe x-ray
_diffrn_radiation_type CuK\a
_diffrn_radiation_wavelength 1.54184
_diffrn_reflns_av_R_equivalents 0.0280
_diffrn_reflns_av_unetI/netI 0.0212
_diffrn_reflns_Laue_measured_fraction_full 0.999
_diffrn_reflns_Laue_measured_fraction_max 0.988
_diffrn_reflns_limit_h_max 33
_diffrn_reflns_limit_h_min -24
_diffrn_reflns_limit_k_max 13
_diffrn_reflns_limit_k_min -13
_diffrn_reflns_limit_l_max 29
_diffrn_reflns_limit_l_min -29
_diffrn_reflns_number 33599
_diffrn_reflns_point_group_measured_fraction_full 0.999
_diffrn_reflns_point_group_measured_fraction_max 0.988
_diffrn_reflns_theta_full 67.684
_diffrn_reflns_theta_max 70.976
_diffrn_reflns_theta_min 4.427
_diffrn_source 'sealed X-ray tube'
_diffrn_source_type 'SuperNova (Cu) X-ray Source'
_exptl_absorpt_coefficient_mu 5.046
_exptl_absorpt_correction_T_max 0.719
_exptl_absorpt_correction_T_min 0.531
_exptl_absorpt_correction_type multi-scan
_exptl_absorpt_process_details
;
CrysAlisPro, Agilent Technologies,
Version 1.171.37.34 (release 22-05-2014 CrysAlis171 .NET)
(compiled May 22 2014,16:03:01)
Empirical absorption correction using spherical harmonics,
 implemented in SCALE3 ABSPACK scaling algorithm.
;
_exptl_crystal_colour 'pale yellow'
_exptl_crystal_density_diffrn 1.571
_exptl_crystal_description block
_exptl_crystal_F_000 3432
_exptl_crystal_size_max 0.13
_exptl_crystal_size_mid 0.09
_exptl_crystal_size_min 0.07
_refine_diff_density_max 0.337
_refine_diff_density_min -0.393
_refine_diff_density_rms 0.058
_refine_ls_extinction_method none
_refine_ls_goodness_of_fit_ref 1.069
_refine_ls_hydrogen_treatment mixed
_refine_ls_matrix_type full
_refine_ls_number_parameters 458
_refine_ls_number_reflns 6873
_refine_ls_number_restraints 1
_refine_ls_restrained_S_all 1.070
_refine_ls_R_factor_all 0.0243
_refine_ls_R_factor_gt 0.0216
_refine_ls_shift/su_max 0.001
_refine_ls_shift/su_mean 0.000
_refine_ls_structure_factor_coef Fsqd
_refine_ls_weighting_details 'w=1/[\s^2^(Fo^2^)+(0.0183P)^2^+12.0282P] where P=(Fo^2^+2Fc^2^)/3'
_refine_ls_weighting_scheme calc
_refine_ls_wR_factor_gt 0.0508
_refine_ls_wR_factor_ref 0.0526
_reflns_Friedel_coverage 0.000
_reflns_number_gt 6359
_reflns_number_total 6873
_reflns_threshold_expression 'I > 2\s(I)'
_cod_data_source_file ao8b00550_si_003.cif
_cod_data_source_block yp2-al2er2
_cod_database_code 4516068
_shelx_shelxl_version_number 2017/1
_chemical_oxdiff_formula 'C60 H60 N6 O14 Al2 Er2'
_shelx_space_group_comment
;
The symmetry employed for this shelxl refinement is uniquely defined
by the following loop, which should always be used as a source of
symmetry information in preference to the above space-group names.
They are only intended as comments.
;
_shelx_estimated_absorpt_t_max 0.719
_shelx_estimated_absorpt_t_min 0.560
_reflns_odcompleteness_completeness 99.88
_reflns_odcompleteness_iscentric 1
_reflns_odcompleteness_theta 66.97
_olex2_refinement_description
;
1. Fixed Uiso
 At 1.2 times of:
  All C(H) groups, All C(H,H) groups, All O(H) groups
 At 1.5 times of:
  All C(H,H,H) groups
2. Restrained distances
 O1-H1
 0.88 with sigma of 0.04
3.a Secondary CH2 refined with riding coordinates:
 C1(H1A,H1B), C2(H2A,H2B), C3(H3A,H3B), C4(H4A,H4B), C5(H5A,H5B)
3.b Aromatic/amide H refined with riding coordinates:
 C7(H7), C8(H8), C9(H9), C10(H10), C13(H13), C14(H14), C16(H16), C17(H17),
 C21(H21), C22(H22), C24(H24), C25(H25), C29(H29), C30(H30), C32(H32), C33(H33)
3.c Idealised Me refined as rotating group:
 C18(H18A,H18B,H18C), C26(H26A,H26B,H26C), C34(H34A,H34B,H34C), C42(H42A,H42B,
 H42C)
;
_olex2_submission_special_instructions 'No special instructions were received'

loop_
_space_group_symop_operation_xyz
'x, y, z'
'-x, y, -z+1/2'
'x+1/2, y+1/2, z'
'-x+1/2, y+1/2, -z+1/2'
'-x, -y, -z'
'x, -y, z-1/2'
'-x+1/2, -y+1/2, -z'
'x+1/2, -y+1/2, z-1/2'

loop_
_atom_site_label
_atom_site_type_symbol
_atom_site_fract_x
_atom_site_fract_y
_atom_site_fract_z
_atom_site_U_iso_or_equiv
_atom_site_adp_type
_atom_site_occupancy
_atom_site_site_symmetry_order
_atom_site_calc_flag
_atom_site_refinement_flags_posn
Al1 Al 0.24112(2) 0.83455(6) 0.45085(2) 0.01820(12) Uani 1 1 d .
Er1 Er 0.29846(2) 0.56503(2) 0.42958(2) 0.01886(4) Uani 1 1 d .
O1 O 0.29210(5) 0.73955(13) 0.49048(5) 0.0177(3) Uani 1 1 d D
H1 H 0.3173(8) 0.773(2) 0.4977(9) 0.021 Uiso 1 1 d DR
N1 N 0.22207(7) 0.43736(16) 0.39971(7) 0.0250(4) Uani 1 1 d .
C1 C 0.18088(8) 0.5232(2) 0.38440(10) 0.0331(5) Uani 1 1 d .
H1A H 0.160536 0.531122 0.416001 0.040 Uiso 1 1 calc R
H1B H 0.160607 0.486447 0.353352 0.040 Uiso 1 1 calc R
C2 C 0.19739(8) 0.6516(2) 0.36810(9) 0.0286(5) Uani 1 1 d .
H2A H 0.209349 0.648188 0.330820 0.034 Uiso 1 1 calc R
H2B H 0.169687 0.710226 0.367112 0.034 Uiso 1 1 calc R
O2 O 0.23437(5) 0.69444(13) 0.40574(5) 0.0210(3) Uani 1 1 d .
C3 C 0.21304(8) 0.3629(2) 0.44924(9) 0.0287(5) Uani 1 1 d .
H3A H 0.238953 0.299771 0.455626 0.034 Uiso 1 1 calc R
H3B H 0.181777 0.318405 0.443046 0.034 Uiso 1 1 calc R
C4 C 0.21171(8) 0.4459(2) 0.49973(9) 0.0262(5) Uani 1 1 d .
H4A H 0.181057 0.493855 0.497858 0.031 Uiso 1 1 calc R
H4B H 0.213070 0.393653 0.533334 0.031 Uiso 1 1 calc R
O3 O 0.25127(5) 0.52845(13) 0.50223(6) 0.0206(3) Uani 1 1 d .
C5 C 0.23202(9) 0.3536(2) 0.35395(9) 0.0322(5) Uani 1 1 d .
H5A H 0.200968 0.321095 0.336887 0.039 Uiso 1 1 calc R
H5B H 0.251311 0.281534 0.368619 0.039 Uiso 1 1 calc R
C6 C 0.25900(9) 0.4177(2) 0.31076(9) 0.0303(5) Uani 1 1 d .
C7 C 0.25503(10) 0.3785(3) 0.25614(10) 0.0412(6) Uani 1 1 d .
H7 H 0.233080 0.313820 0.244714 0.049 Uiso 1 1 calc R
C8 C 0.28310(11) 0.4342(3) 0.21894(10) 0.0466(7) Uani 1 1 d .
H8 H 0.280730 0.408660 0.181509 0.056 Uiso 1 1 calc R
C9 C 0.31468(10) 0.5275(3) 0.23649(10) 0.0419(6) Uani 1 1 d .
H9 H 0.334539 0.567047 0.211481 0.050 Uiso 1 1 calc R
C10 C 0.31700(9) 0.5626(2) 0.29142(9) 0.0333(5) Uani 1 1 d .
H10 H 0.338868 0.626933 0.303605 0.040 Uiso 1 1 calc R
N2 N 0.28946(7) 0.50908(18) 0.32794(7) 0.0277(4) Uani 1 1 d .
O4 O 0.28399(5) 0.90567(13) 0.40307(6) 0.0227(3) Uani 1 1 d .
O5 O 0.33317(5) 0.74396(13) 0.38829(6) 0.0251(3) Uani 1 1 d .
C11 C 0.31924(7) 0.8541(2) 0.38084(8) 0.0220(4) Uani 1 1 d .
C12 C 0.34523(8) 0.9353(2) 0.34255(8) 0.0245(4) Uani 1 1 d .
C13 C 0.38431(9) 0.8890(2) 0.31670(10) 0.0364(6) Uani 1 1 d .
H13 H 0.394450 0.805148 0.323043 0.044 Uiso 1 1 calc R
C14 C 0.40860(10) 0.9634(3) 0.28187(11) 0.0461(7) Uani 1 1 d .
H14 H 0.434988 0.929464 0.263948 0.055 Uiso 1 1 calc R
C15 C 0.39538(9) 1.0873(3) 0.27230(10) 0.0405(6) Uani 1 1 d .
C16 C 0.35602(9) 1.1323(2) 0.29788(10) 0.0380(6) Uani 1 1 d .
H16 H 0.345872 1.216134 0.291474 0.046 Uiso 1 1 calc R
C17 C 0.33104(9) 1.0580(2) 0.33264(10) 0.0314(5) Uani 1 1 d .
H17 H 0.304077 1.091117 0.349788 0.038 Uiso 1 1 calc R
C18 C 0.42330(11) 1.1703(3) 0.23558(13) 0.0632(9) Uani 1 1 d .
H18A H 0.407765 1.168936 0.198129 0.095 Uiso 1 1 calc GR
H18B H 0.456657 1.139837 0.235093 0.095 Uiso 1 1 calc GR
H18C H 0.423570 1.255975 0.249728 0.095 Uiso 1 1 calc GR
O6 O 0.31542(5) 0.59398(14) 0.58455(5) 0.0227(3) Uani 1 1 d .
O7 O 0.35115(5) 0.52873(14) 0.50978(6) 0.0255(3) Uani 1 1 d .
C19 C 0.34865(8) 0.53843(19) 0.56026(8) 0.0226(4) Uani 1 1 d .
C20 C 0.38999(8) 0.4848(2) 0.59559(9) 0.0252(4) Uani 1 1 d .
C21 C 0.40752(9) 0.5418(2) 0.64369(9) 0.0315(5) Uani 1 1 d .
H21 H 0.390524 0.610464 0.657744 0.038 Uiso 1 1 calc R
C22 C 0.44983(10) 0.4997(3) 0.67172(10) 0.0400(6) Uani 1 1 d .
H22 H 0.462204 0.542082 0.703980 0.048 Uiso 1 1 calc R
C23 C 0.47427(9) 0.3969(3) 0.65346(11) 0.0407(6) Uani 1 1 d .
C24 C 0.45448(10) 0.3357(3) 0.60688(11) 0.0443(7) Uani 1 1 d .
H24 H 0.469416 0.261505 0.595118 0.053 Uiso 1 1 calc R
C25 C 0.41381(9) 0.3799(2) 0.57736(10) 0.0374(6) Uani 1 1 d .
H25 H 0.401964 0.338789 0.544538 0.045 Uiso 1 1 calc R
C26 C 0.52222(11) 0.3539(3) 0.68111(13) 0.0633(9) Uani 1 1 d .
H26A H 0.547612 0.362171 0.655333 0.095 Uiso 1 1 calc GR
H26B H 0.519605 0.266404 0.692185 0.095 Uiso 1 1 calc GR
H26C H 0.530461 0.405465 0.713694 0.095 Uiso 1 1 calc GR
O8 O 0.37766(5) 0.50034(13) 0.40210(6) 0.0252(3) Uani 1 1 d .
O9 O 0.32711(5) 0.35386(14) 0.42615(6) 0.0271(3) Uani 1 1 d .
C27 C 0.36892(8) 0.3881(2) 0.41381(8) 0.0233(4) Uani 1 1 d .
C28 C 0.40833(8) 0.2932(2) 0.41340(9) 0.0255(4) Uani 1 1 d .
C29 C 0.45066(8) 0.3188(2) 0.38819(10) 0.0333(5) Uani 1 1 d .
H29 H 0.455361 0.398997 0.372778 0.040 Uiso 1 1 calc R
C30 C 0.48606(9) 0.2281(2) 0.38543(12) 0.0432(6) Uani 1 1 d .
H30 H 0.514565 0.246382 0.367489 0.052 Uiso 1 1 calc R
C31 C 0.48061(10) 0.1112(2) 0.40835(11) 0.0422(6) Uani 1 1 d .
C32 C 0.43898(10) 0.0872(2) 0.43490(12) 0.0426(6) Uani 1 1 d .
H32 H 0.434969 0.008332 0.451827 0.051 Uiso 1 1 calc R
C33 C 0.40315(9) 0.1770(2) 0.43702(10) 0.0349(5) Uani 1 1 d .
H33 H 0.374632 0.158588 0.454928 0.042 Uiso 1 1 calc R
C34 C 0.51831(12) 0.0104(3) 0.40349(15) 0.0627(9) Uani 1 1 d .
H34A H 0.522152 -0.036815 0.437996 0.094 Uiso 1 1 calc GR
H34B H 0.549310 0.048710 0.396049 0.094 Uiso 1 1 calc GR
H34C H 0.507898 -0.046163 0.373283 0.094 Uiso 1 1 calc GR
N41 N 0.39523(9) 0.8178(2) 0.51751(12) 0.0597(7) Uani 1 1 d .
C41 C 0.42210(10) 0.7437(3) 0.50628(12) 0.0485(7) Uani 1 1 d .
C42 C 0.45578(11) 0.6455(3) 0.49169(15) 0.0657(9) Uani 1 1 d .
H42A H 0.456383 0.579045 0.519374 0.099 Uiso 1 1 calc GR
H42B H 0.488349 0.680801 0.490383 0.099 Uiso 1 1 calc GR
H42C H 0.445130 0.611013 0.455562 0.099 Uiso 1 1 calc GR

loop_
_atom_site_aniso_label
_atom_site_aniso_U_11
_atom_site_aniso_U_22
_atom_site_aniso_U_33
_atom_site_aniso_U_23
_atom_site_aniso_U_13
_atom_site_aniso_U_12
Al1 0.0181(3) 0.0227(3) 0.0140(3) 0.0011(2) 0.0029(2) 0.0031(2)
Er1 0.01899(7) 0.02228(7) 0.01563(6) -0.00097(4) 0.00340(4) 0.00272(5)
O1 0.0153(7) 0.0227(7) 0.0155(6) 0.0003(5) 0.0025(5) -0.0003(6)
N1 0.0240(9) 0.0248(9) 0.0263(9) -0.0048(7) 0.0014(7) 0.0018(8)
C1 0.0238(11) 0.0325(12) 0.0418(13) -0.0041(10) -0.0047(10) 0.0023(10)
C2 0.0286(12) 0.0312(12) 0.0245(11) -0.0030(9) -0.0076(9) 0.0056(10)
O2 0.0204(7) 0.0261(7) 0.0162(6) -0.0032(6) -0.0014(5) 0.0026(6)
C3 0.0285(12) 0.0245(11) 0.0333(12) -0.0025(9) 0.0040(9) -0.0029(9)
C4 0.0255(11) 0.0238(11) 0.0303(11) -0.0019(9) 0.0085(9) -0.0021(9)
O3 0.0202(7) 0.0219(7) 0.0202(7) -0.0004(6) 0.0044(5) -0.0013(6)
C5 0.0357(13) 0.0300(12) 0.0303(12) -0.0116(10) -0.0001(10) -0.0001(10)
C6 0.0318(12) 0.0341(12) 0.0244(11) -0.0054(9) -0.0029(9) 0.0102(10)
C7 0.0447(15) 0.0502(16) 0.0272(12) -0.0113(11) -0.0079(11) 0.0059(13)
C8 0.0603(18) 0.0599(18) 0.0190(11) -0.0089(11) -0.0017(11) 0.0135(15)
C9 0.0528(16) 0.0528(16) 0.0210(11) 0.0012(11) 0.0090(11) 0.0107(14)
C10 0.0391(14) 0.0368(13) 0.0245(11) -0.0021(9) 0.0060(10) 0.0049(11)
N2 0.0303(10) 0.0324(10) 0.0204(9) -0.0038(8) 0.0019(7) 0.0047(8)
O4 0.0255(8) 0.0246(7) 0.0191(7) 0.0024(6) 0.0082(6) 0.0037(6)
O5 0.0275(8) 0.0252(8) 0.0238(7) 0.0029(6) 0.0096(6) 0.0048(6)
C11 0.0220(10) 0.0269(11) 0.0174(9) 0.0010(8) 0.0027(8) 0.0010(9)
C12 0.0246(11) 0.0283(11) 0.0211(10) 0.0051(8) 0.0043(8) -0.0003(9)
C13 0.0314(13) 0.0375(13) 0.0424(14) 0.0107(11) 0.0159(11) 0.0086(11)
C14 0.0371(14) 0.0577(17) 0.0464(15) 0.0147(13) 0.0230(12) 0.0105(13)
C15 0.0338(13) 0.0525(16) 0.0354(13) 0.0191(12) 0.0039(11) -0.0072(12)
C16 0.0384(14) 0.0341(13) 0.0414(14) 0.0137(11) 0.0020(11) -0.0030(11)
C17 0.0317(12) 0.0308(12) 0.0324(12) 0.0059(10) 0.0073(10) 0.0031(10)
C18 0.0501(18) 0.077(2) 0.064(2) 0.0373(18) 0.0131(15) -0.0122(17)
O6 0.0219(7) 0.0292(8) 0.0169(7) 0.0008(6) 0.0014(5) 0.0064(6)
O7 0.0235(8) 0.0339(8) 0.0194(7) -0.0002(6) 0.0031(6) 0.0056(7)
C19 0.0232(11) 0.0221(10) 0.0224(10) 0.0007(8) 0.0016(8) 0.0022(9)
C20 0.0246(11) 0.0271(11) 0.0243(10) 0.0044(9) 0.0036(8) 0.0054(9)
C21 0.0333(13) 0.0355(13) 0.0254(11) -0.0007(9) -0.0005(9) 0.0121(10)
C22 0.0401(14) 0.0467(15) 0.0316(12) 0.0005(11) -0.0079(10) 0.0113(12)
C23 0.0329(13) 0.0498(16) 0.0392(14) 0.0127(12) 0.0009(11) 0.0134(12)
C24 0.0464(16) 0.0413(15) 0.0454(15) 0.0024(12) 0.0053(12) 0.0245(13)
C25 0.0424(14) 0.0366(13) 0.0329(12) -0.0037(10) 0.0000(11) 0.0140(12)
C26 0.0463(18) 0.084(2) 0.0585(19) 0.0143(17) -0.0053(14) 0.0326(18)
O8 0.0269(8) 0.0233(8) 0.0260(7) -0.0003(6) 0.0063(6) 0.0030(6)
O9 0.0228(8) 0.0271(8) 0.0321(8) -0.0022(6) 0.0059(6) 0.0020(6)
C27 0.0234(11) 0.0264(11) 0.0203(10) -0.0045(8) 0.0021(8) 0.0024(9)
C28 0.0247(11) 0.0241(11) 0.0277(11) -0.0038(9) 0.0015(8) 0.0036(9)
C29 0.0294(12) 0.0276(12) 0.0440(13) 0.0018(10) 0.0101(10) 0.0039(10)
C30 0.0306(13) 0.0407(15) 0.0596(17) -0.0050(13) 0.0117(12) 0.0084(12)
C31 0.0393(15) 0.0337(13) 0.0526(16) -0.0102(12) -0.0039(12) 0.0120(12)
C32 0.0475(16) 0.0248(12) 0.0544(16) 0.0020(11) -0.0037(13) 0.0049(11)
C33 0.0311(13) 0.0303(12) 0.0433(14) 0.0034(10) 0.0040(10) -0.0007(10)
C34 0.056(2) 0.0425(17) 0.088(2) -0.0105(16) -0.0015(17) 0.0230(16)
N41 0.0343(13) 0.0484(15) 0.096(2) 0.0002(14) 0.0021(13) -0.0027(12)
C41 0.0334(14) 0.0522(17) 0.0596(18) 0.0038(14) 0.0012(13) -0.0137(14)
C42 0.0410(17) 0.077(2) 0.082(2) -0.0193(19) 0.0205(16) -0.0099(17)

loop_
_atom_type_symbol
_atom_type_description
_atom_type_scat_dispersion_real
_atom_type_scat_dispersion_imag
_atom_type_scat_source
C C 0.0181 0.0091 'International Tables Vol C Tables 4.2.6.8 and 6.1.1.4'
H H 0.0000 0.0000 'International Tables Vol C Tables 4.2.6.8 and 6.1.1.4'
Al Al 0.2130 0.2455 'International Tables Vol C Tables 4.2.6.8 and 6.1.1.4'
Er Er -9.4367 3.9380 'International Tables Vol C Tables 4.2.6.8 and 6.1.1.4'
N N 0.0311 0.0180 'International Tables Vol C Tables 4.2.6.8 and 6.1.1.4'
O O 0.0492 0.0322 'International Tables Vol C Tables 4.2.6.8 and 6.1.1.4'

loop_
_geom_angle_atom_site_label_1
_geom_angle_atom_site_label_2
_geom_angle_atom_site_label_3
_geom_angle
_geom_angle_site_symmetry_1
_geom_angle_site_symmetry_3
O1 Al1 O1 77.50(6) 7_566 .
O2 Al1 O1 84.77(6) . .
O2 Al1 O1 94.20(6) . 7_566
O2 Al1 O3 178.19(7) . 7_566
O2 Al1 O4 90.10(6) . .
O2 Al1 O6 90.75(6) . 7_566
O3 Al1 O1 93.58(6) 7_566 .
O3 Al1 O1 84.71(6) 7_566 7_566
O3 Al1 O4 90.72(7) 7_566 .
O3 Al1 O6 90.78(7) 7_566 7_566
O4 Al1 O1 169.12(7) . 7_566
O4 Al1 O1 92.98(6) . .
O4 Al1 O6 95.27(7) . 7_566
O6 Al1 O1 170.62(7) 7_566 .
O6 Al1 O1 94.66(6) 7_566 7_566
O1 Er1 N1 119.47(5) . .
O1 Er1 N2 141.17(5) . .
O1 Er1 O8 119.92(5) . .
O2 Er1 O1 66.14(5) . .
O2 Er1 N1 69.26(5) . .
O2 Er1 O3 80.01(5) . .
O2 Er1 N2 82.92(5) . .
O2 Er1 O5 74.72(5) . .
O2 Er1 O7 136.24(5) . .
O2 Er1 O8 142.80(5) . .
O2 Er1 O9 144.34(5) . .
O3 Er1 O1 65.63(5) . .
O3 Er1 N1 68.18(5) . .
O3 Er1 N2 133.33(6) . .
O3 Er1 O5 136.36(5) . .
O3 Er1 O7 71.95(5) . .
O3 Er1 O8 137.09(5) . .
O3 Er1 O9 94.22(5) . .
N2 Er1 N1 65.16(6) . .
O5 Er1 O1 71.73(5) . .
O5 Er1 N1 130.61(5) . .
O5 Er1 N2 78.08(6) . .
O5 Er1 O8 73.52(5) . .
O5 Er1 O9 126.53(5) . .
O7 Er1 O1 71.85(5) . .
O7 Er1 N1 125.81(5) . .
O7 Er1 N2 140.42(5) . .
O7 Er1 O5 103.57(5) . .
O7 Er1 O8 70.76(5) . .
O7 Er1 O9 72.00(5) . .
O8 Er1 N1 120.45(5) . .
O8 Er1 N2 72.04(5) . .
O9 Er1 O1 142.61(5) . .
O9 Er1 N1 75.90(5) . .
O9 Er1 N2 75.70(6) . .
O9 Er1 O8 54.33(5) . .
Al1 O1 Al1 102.50(6) 7_566 .
Al1 O1 Er1 100.63(6) . .
Al1 O1 Er1 101.43(6) 7_566 .
Al1 O1 H1 118.7(16) 7_566 .
Al1 O1 H1 118.2(17) . .
Er1 O1 H1 112.6(17) . .
C1 N1 Er1 109.86(13) . .
C3 N1 Er1 103.82(12) . .
C3 N1 C1 111.35(18) . .
C5 N1 Er1 110.01(13) . .
C5 N1 C1 111.62(18) . .
C5 N1 C3 109.90(17) . .
N1 C1 H1A 109.0 . .
N1 C1 H1B 109.0 . .
N1 C1 C2 112.75(19) . .
H1A C1 H1B 107.8 . .
C2 C1 H1A 109.0 . .
C2 C1 H1B 109.0 . .
C1 C2 H2A 109.6 . .
C1 C2 H2B 109.6 . .
H2A C2 H2B 108.1 . .
O2 C2 C1 110.28(17) . .
O2 C2 H2A 109.6 . .
O2 C2 H2B 109.6 . .
Al1 O2 Er1 107.19(6) . .
C2 O2 Al1 133.45(13) . .
C2 O2 Er1 118.85(12) . .
N1 C3 H3A 109.4 . .
N1 C3 H3B 109.4 . .
N1 C3 C4 111.11(17) . .
H3A C3 H3B 108.0 . .
C4 C3 H3A 109.4 . .
C4 C3 H3B 109.4 . .
C3 C4 H4A 109.7 . .
C3 C4 H4B 109.7 . .
H4A C4 H4B 108.2 . .
O3 C4 C3 109.75(17) . .
O3 C4 H4A 109.7 . .
O3 C4 H4B 109.7 . .
Al1 O3 Er1 106.97(6) 7_566 .
C4 O3 Al1 125.12(12) . 7_566
C4 O3 Er1 123.79(12) . .
N1 C5 H5A 109.1 . .
N1 C5 H5B 109.1 . .
N1 C5 C6 112.44(19) . .
H5A C5 H5B 107.8 . .
C6 C5 H5A 109.1 . .
C6 C5 H5B 109.1 . .
C7 C6 C5 121.6(2) . .
N2 C6 C5 116.73(19) . .
N2 C6 C7 121.6(2) . .
C6 C7 H7 120.3 . .
C8 C7 C6 119.4(3) . .
C8 C7 H7 120.3 . .
C7 C8 H8 120.4 . .
C7 C8 C9 119.2(2) . .
C9 C8 H8 120.4 . .
C8 C9 H9 120.6 . .
C8 C9 C10 118.8(2) . .
C10 C9 H9 120.6 . .
C9 C10 H10 118.8 . .
N2 C10 C9 122.3(2) . .
N2 C10 H10 118.8 . .
C6 N2 Er1 119.44(15) . .
C6 N2 C10 118.71(19) . .
C10 N2 Er1 121.68(15) . .
C11 O4 Al1 128.54(14) . .
C11 O5 Er1 133.35(13) . .
O4 C11 C12 115.45(18) . .
O5 C11 O4 125.76(19) . .
O5 C11 C12 118.79(18) . .
C13 C12 C11 120.2(2) . .
C13 C12 C17 118.8(2) . .
C17 C12 C11 121.1(2) . .
C12 C13 H13 119.8 . .
C14 C13 C12 120.5(2) . .
C14 C13 H13 119.8 . .
C13 C14 H14 119.3 . .
C13 C14 C15 121.5(2) . .
C15 C14 H14 119.3 . .
C14 C15 C18 121.4(3) . .
C16 C15 C14 117.6(2) . .
C16 C15 C18 121.0(3) . .
C15 C16 H16 119.3 . .
C15 C16 C17 121.4(2) . .
C17 C16 H16 119.3 . .
C12 C17 H17 119.9 . .
C16 C17 C12 120.2(2) . .
C16 C17 H17 119.9 . .
C15 C18 H18A 109.5 . .
C15 C18 H18B 109.5 . .
C15 C18 H18C 109.5 . .
H18A C18 H18B 109.5 . .
H18A C18 H18C 109.5 . .
H18B C18 H18C 109.5 . .
C19 O6 Al1 125.24(13) . 7_566
C19 O7 Er1 136.36(14) . .
O6 C19 C20 117.31(18) . .
O7 C19 O6 126.35(19) . .
O7 C19 C20 116.27(18) . .
C21 C20 C19 121.8(2) . .
C21 C20 C25 118.9(2) . .
C25 C20 C19 119.1(2) . .
C20 C21 H21 119.8 . .
C20 C21 C22 120.4(2) . .
C22 C21 H21 119.8 . .
C21 C22 H22 119.5 . .
C23 C22 C21 121.1(2) . .
C23 C22 H22 119.5 . .
C22 C23 C24 117.8(2) . .
C22 C23 C26 122.2(3) . .
C24 C23 C26 120.0(3) . .
C23 C24 H24 119.2 . .
C25 C24 C23 121.6(2) . .
C25 C24 H24 119.2 . .
C20 C25 H25 120.0 . .
C24 C25 C20 120.0(2) . .
C24 C25 H25 120.0 . .
C23 C26 H26A 109.5 . .
C23 C26 H26B 109.5 . .
C23 C26 H26C 109.5 . .
H26A C26 H26B 109.5 . .
H26A C26 H26C 109.5 . .
H26B C26 H26C 109.5 . .
C27 O8 Er1 91.02(12) . .
C27 O9 Er1 92.58(12) . .
O8 C27 Er1 61.81(11) . .
O8 C27 O9 121.38(19) . .
O8 C27 C28 119.68(19) . .
O9 C27 Er1 60.10(11) . .
O9 C27 C28 118.94(19) . .
C28 C27 Er1 172.37(14) . .
C29 C28 C27 120.6(2) . .
C33 C28 C27 120.8(2) . .
C33 C28 C29 118.6(2) . .
C28 C29 H29 119.8 . .
C30 C29 C28 120.3(2) . .
C30 C29 H29 119.8 . .
C29 C30 H30 119.4 . .
C31 C30 C29 121.2(2) . .
C31 C30 H30 119.4 . .
C30 C31 C32 118.4(2) . .
C30 C31 C34 121.2(3) . .
C32 C31 C34 120.4(3) . .
C31 C32 H32 119.7 . .
C33 C32 C31 120.7(2) . .
C33 C32 H32 119.7 . .
C28 C33 C32 120.9(2) . .
C28 C33 H33 119.6 . .
C32 C33 H33 119.6 . .
C31 C34 H34A 109.5 . .
C31 C34 H34B 109.5 . .
C31 C34 H34C 109.5 . .
H34A C34 H34B 109.5 . .
H34A C34 H34C 109.5 . .
H34B C34 H34C 109.5 . .
N41 C41 C42 178.5(3) . .
C41 C42 H42A 109.5 . .
C41 C42 H42B 109.5 . .
C41 C42 H42C 109.5 . .
H42A C42 H42B 109.5 . .
H42A C42 H42C 109.5 . .
H42B C42 H42C 109.5 . .

loop_
_geom_bond_atom_site_label_1
_geom_bond_atom_site_label_2
_geom_bond_distance
_geom_bond_site_symmetry_2
Al1 O1 1.9390(14) .
Al1 O1 1.9265(14) 7_566
Al1 O2 1.8617(15) .
Al1 O3 1.8628(15) 7_566
Al1 O4 1.8826(15) .
Al1 O6 1.8925(15) 7_566
Er1 O1 2.4012(13) .
Er1 N1 2.5778(18) .
Er1 O2 2.2923(14) .
Er1 O3 2.3087(14) .
Er1 N2 2.5427(17) .
Er1 O5 2.3980(14) .
Er1 O7 2.3831(14) .
Er1 O8 2.4384(14) .
Er1 O9 2.4005(15) .
O1 H1 0.79(2) .
N1 C1 1.491(3) .
N1 C3 1.483(3) .
N1 C5 1.473(3) .
C1 H1A 0.9900 .
C1 H1B 0.9900 .
C1 C2 1.512(3) .
C2 H2A 0.9900 .
C2 H2B 0.9900 .
C2 O2 1.401(2) .
C3 H3A 0.9900 .
C3 H3B 0.9900 .
C3 C4 1.520(3) .
C4 H4A 0.9900 .
C4 H4B 0.9900 .
C4 O3 1.405(2) .
C5 H5A 0.9900 .
C5 H5B 0.9900 .
C5 C6 1.501(3) .
C6 C7 1.392(3) .
C6 N2 1.339(3) .
C7 H7 0.9500 .
C7 C8 1.372(4) .
C8 H8 0.9500 .
C8 C9 1.374(4) .
C9 H9 0.9500 .
C9 C10 1.387(3) .
C10 H10 0.9500 .
C10 N2 1.342(3) .
O4 C11 1.276(2) .
O5 C11 1.250(3) .
C11 C12 1.498(3) .
C12 C13 1.383(3) .
C12 C17 1.388(3) .
C13 H13 0.9500 .
C13 C14 1.375(3) .
C14 H14 0.9500 .
C14 C15 1.392(4) .
C15 C16 1.381(4) .
C15 C18 1.513(3) .
C16 H16 0.9500 .
C16 C17 1.384(3) .
C17 H17 0.9500 .
C18 H18A 0.9800 .
C18 H18B 0.9800 .
C18 H18C 0.9800 .
O6 C19 1.277(3) .
O7 C19 1.241(2) .
C19 C20 1.495(3) .
C20 C21 1.378(3) .
C20 C25 1.392(3) .
C21 H21 0.9500 .
C21 C22 1.387(3) .
C22 H22 0.9500 .
C22 C23 1.382(4) .
C23 C24 1.388(4) .
C23 C26 1.515(3) .
C24 H24 0.9500 .
C24 C25 1.375(3) .
C25 H25 0.9500 .
C26 H26A 0.9800 .
C26 H26B 0.9800 .
C26 H26C 0.9800 .
O8 C27 1.263(3) .
O9 C27 1.271(3) .
C27 C28 1.491(3) .
C28 C29 1.389(3) .
C28 C33 1.383(3) .
C29 H29 0.9500 .
C29 C30 1.385(3) .
C30 H30 0.9500 .
C30 C31 1.384(4) .
C31 C32 1.386(4) .
C31 C34 1.512(4) .
C32 H32 0.9500 .
C32 C33 1.386(3) .
C33 H33 0.9500 .
C34 H34A 0.9800 .
C34 H34B 0.9800 .
C34 H34C 0.9800 .
N41 C41 1.135(4) .
C41 C42 1.467(4) .
C42 H42A 0.9800 .
C42 H42B 0.9800 .
C42 H42C 0.9800 .

loop_
_geom_hbond_atom_site_label_D
_geom_hbond_atom_site_label_H
_geom_hbond_atom_site_label_A
_geom_hbond_distance_DH
_geom_hbond_distance_HA
_geom_hbond_distance_DA
_geom_hbond_angle_DHA
_geom_hbond_site_symmetry_A
_geom_hbond_publ_flag
O1 H1 N41 0.79(2) 2.23(2) 3.001(3) 166(2) . yes
C2 H2B O6 0.99 2.43 2.991(3) 115.7 7_566 yes
C3 H3A O9 0.99 2.66 3.248(3) 118.5 . yes
C5 H5B O9 0.99 2.56 3.057(3) 111.2 . yes
C10 H10 O5 0.95 2.43 3.064(3) 124.1 . yes
C42 H42C O8 0.98 2.50 3.342(4) 144.3 . yes
